data_4116405
loop_
_publ_author_name
'Alan F. Heyduk'
'Ann M. Macintosh'
'Daniel G. Nocera'

_publ_section_title
;
 Four-Electron Photochemistry of Dirhodium Fluorophosphine Compounds
;
_journal_name_full 'Journal of the American Chemical Society'
_journal_page_first 5023
_journal_page_last 5032
_journal_paper_doi 10.1021/ja9902017
_journal_volume 121
_journal_year 1999
_chemical_formula_sum 'C22.5 H24 Br2 Cl3 F12 N3 P7 Rh2'
_chemical_formula_weight 1253.23
_chemical_name_systematic
; 
 ? 
;
_space_group_IT_number 2
_symmetry_cell_setting triclinic
_symmetry_space_group_name_Hall '-P 1'
_symmetry_space_group_name_H-M 'P -1'
_atom_sites_solution_hydrogens geom
_atom_sites_solution_primary direct
_atom_sites_solution_secondary difmap
_audit_creation_method SHELXL
_cell_angle_alpha 82.23(2)
_cell_angle_beta 76.306(15)
_cell_angle_gamma 84.89(2)
_cell_formula_units_Z 2
_cell_length_a 9.289(2)
_cell_length_b 13.159(3)
_cell_length_c 16.937(3)
_cell_measurement_temperature 293(2)
_cell_volume 1989.5(7)
_computing_cell_refinement 'Siemens XSCANS'
_computing_data_collection 'Siemens XSCANS'
_computing_data_reduction 'Siemens SHELXTL'
_computing_molecular_graphics 'Siemens SHELXTL'
_computing_publication_material 'Siemens SHELXTL'
_computing_structure_refinement 'SHELXL-93 (Sheldrick, 1993)'
_computing_structure_solution 'SHELXS-86 (Sheldrick, 1990)'
_diffrn_ambient_temperature 293(2)
_diffrn_measurement_device 'Siemens P4'
_diffrn_measurement_method '\w scans'
_diffrn_radiation_monochromator graphite
_diffrn_radiation_source 'fine-focus sealed tube'
_diffrn_radiation_type MoK\a
_diffrn_radiation_wavelength 0.71073
_diffrn_reflns_av_R_equivalents 0.0376
_diffrn_reflns_av_sigmaI/netI 0.0347
_diffrn_reflns_limit_h_max 10
_diffrn_reflns_limit_h_min -10
_diffrn_reflns_limit_k_max 14
_diffrn_reflns_limit_k_min -10
_diffrn_reflns_limit_l_max 17
_diffrn_reflns_limit_l_min -18
_diffrn_reflns_number 8136
_diffrn_reflns_theta_max 23.25
_diffrn_reflns_theta_min 1.56
_exptl_absorpt_coefficient_mu 3.401
_exptl_absorpt_correction_type none
_exptl_crystal_colour 'dark red'
_exptl_crystal_density_diffrn 2.092
_exptl_crystal_description plate
_exptl_crystal_F_000 1208
_exptl_crystal_size_max .25
_exptl_crystal_size_mid .18
_exptl_crystal_size_min .18
_refine_diff_density_max 2.317
_refine_diff_density_min -1.261
_refine_diff_density_rms 0.155
_refine_ls_extinction_coef 0.0038(3)
_refine_ls_extinction_expression Fc^*^=kFc[1+0.001xFc^2^\l^3^/sin(2\q)]^-1/4^
_refine_ls_extinction_method SHELXL
_refine_ls_goodness_of_fit_all 1.073
_refine_ls_goodness_of_fit_obs 1.062
_refine_ls_matrix_type full
_refine_ls_number_parameters 453
_refine_ls_number_reflns 5536
_refine_ls_number_restraints 0
_refine_ls_restrained_S_all 1.169
_refine_ls_restrained_S_obs 1.062
_refine_ls_R_factor_all 0.0516
_refine_ls_R_factor_obs 0.0464
_refine_ls_shift/esd_max -0.108
_refine_ls_shift/esd_mean 0.005
_refine_ls_structure_factor_coef Fsqd
_refine_ls_weighting_details 'w=1/[\s^2^(Fo^2^)+(0.0555P)^2^+14.8715P] where P=(Fo^2^+2Fc^2^)/3'
_refine_ls_weighting_scheme calc
_refine_ls_wR_factor_all 0.1347
_refine_ls_wR_factor_obs 0.1183
_reflns_number_observed 5202
_reflns_number_total 5540
_reflns_observed_criterion >2sigma(I)
_cod_data_source_file ja9902017_2.cif
_cod_data_source_block afh
_cod_depositor_comments
;
The following automatic conversions were performed:

'_refine_ls_weighting_scheme' value 'calc
w=1/[\s^2^(Fo^2^)+(0.0555P)^2^+14.8715P] where P=(Fo^2^+2Fc^2^)/3'
was changed to 'calc'. New tag '_refine_ls_weighting_details' was
created. The value of the new tag was set to
'w=1/[\s^2^(Fo^2^)+(0.0555P)^2^+14.8715P] where P=(Fo^2^+2Fc^2^)/3'.

Automatic conversion script
Id: cif_fix_values 3143 2015-03-26 13:38:13Z robertas 
;
_cod_original_cell_volume 1989.6(7)
_cod_original_formula_sum 'C22.50 H24 Br2 Cl3 F12 N3 P7 Rh2'
_cod_database_code 4116405

loop_
_symmetry_equiv_pos_as_xyz
'x, y, z'
'-x, -y, -z'

loop_
_atom_site_aniso_label
_atom_site_aniso_U_11
_atom_site_aniso_U_22
_atom_site_aniso_U_33
_atom_site_aniso_U_23
_atom_site_aniso_U_13
_atom_site_aniso_U_12
Rh1 0.0193(3) 0.0186(3) 0.0205(3) -0.0044(2) -0.0065(2) -0.0001(2)
Rh2 0.0182(3) 0.0215(3) 0.0213(3) -0.0047(2) -0.0049(2) 0.0017(2)
Br1 0.0357(4) 0.0285(4) 0.0344(4) -0.0068(3) -0.0115(3) 0.0098(3)
Br2 0.0257(4) 0.0495(5) 0.0367(4) -0.0049(3) -0.0050(3) -0.0043(3)
P7 0.0243(9) 0.0207(8) 0.0231(9) -0.0047(7) -0.0059(7) 0.0013(7)
P4 0.0240(9) 0.0229(9) 0.0288(9) 0.0004(7) -0.0067(7) -0.0008(7)
P2 0.0240(9) 0.0277(9) 0.0224(9) -0.0047(7) -0.0070(7) 0.0033(7)
P3 0.0202(8) 0.0230(9) 0.0301(9) -0.0051(7) -0.0067(7) -0.0008(7)
P6 0.0319(10) 0.0244(9) 0.0267(9) -0.0090(7) -0.0088(7) 0.0022(7)
P1 0.0304(9) 0.0250(9) 0.0294(10) -0.0054(7) -0.0143(8) -0.0004(7)
P5 0.0311(9) 0.0253(9) 0.0218(9) -0.0042(7) -0.0060(7) 0.0009(7)
F12 0.056(3) 0.031(2) 0.048(3) -0.018(2) -0.029(2) 0.008(2)
F11 0.046(3) 0.043(2) 0.046(3) 0.005(2) -0.023(2) -0.021(2)
F32 0.033(2) 0.044(2) 0.036(2) -0.003(2) -0.017(2) -0.010(2)
F52 0.054(3) 0.039(2) 0.032(2) -0.005(2) 0.005(2) -0.010(2)
F62 0.067(3) 0.045(3) 0.045(3) -0.010(2) -0.023(2) -0.021(2)
F22 0.041(2) 0.040(2) 0.041(2) -0.010(2) -0.025(2) 0.012(2)
F42 0.035(2) 0.021(2) 0.075(3) -0.007(2) -0.012(2) -0.001(2)
F61 0.056(3) 0.044(3) 0.035(2) -0.019(2) -0.012(2) 0.024(2)
N1 0.035(3) 0.030(3) 0.024(3) -0.007(2) -0.017(3) 0.000(2)
C736 0.031(4) 0.024(3) 0.027(4) -0.003(3) -0.003(3) -0.002(3)
F41 0.042(3) 0.060(3) 0.030(2) 0.010(2) -0.006(2) -0.014(2)
F31 0.022(2) 0.029(2) 0.053(3) -0.009(2) -0.002(2) 0.004(2)
F51 0.059(3) 0.045(3) 0.030(2) -0.009(2) -0.022(2) 0.018(2)
N3 0.039(3) 0.030(3) 0.021(3) -0.009(2) -0.006(3) 0.004(3)
C721 0.032(4) 0.019(3) 0.026(4) -0.010(3) -0.006(3) 0.005(3)
F21 0.047(3) 0.049(3) 0.026(2) -0.005(2) 0.003(2) -0.008(2)
N2 0.025(3) 0.020(3) 0.034(3) -0.002(2) -0.005(2) -0.005(2)
C733 0.051(5) 0.032(4) 0.056(5) -0.020(4) -0.018(4) -0.002(4)
C715 0.043(5) 0.041(5) 0.060(6) -0.017(4) -0.001(4) 0.011(4)
C723 0.037(4) 0.030(4) 0.046(5) -0.008(3) -0.018(4) 0.004(3)
C722 0.026(4) 0.029(4) 0.036(4) -0.003(3) -0.013(3) 0.001(3)
C713 0.063(5) 0.035(4) 0.029(4) -0.012(3) 0.001(4) -0.014(4)
C2 0.026(4) 0.032(4) 0.045(4) 0.000(3) -0.006(3) -0.007(3)
C725 0.050(5) 0.037(4) 0.027(4) 0.001(3) -0.017(3) 0.001(3)
C716 0.043(5) 0.038(4) 0.039(4) -0.003(3) -0.005(4) 0.000(3)
C726 0.038(4) 0.033(4) 0.026(4) -0.004(3) -0.011(3) 0.001(3)
C732 0.035(4) 0.031(4) 0.037(4) -0.012(3) -0.006(3) 0.001(3)
C731 0.033(4) 0.018(3) 0.031(4) -0.002(3) -0.018(3) 0.002(3)
C711 0.030(4) 0.022(3) 0.028(4) -0.006(3) -0.004(3) 0.002(3)
C735 0.035(4) 0.030(4) 0.039(4) -0.001(3) -0.008(3) -0.005(3)
C724 0.058(5) 0.033(4) 0.039(4) -0.012(3) -0.030(4) 0.008(4)
C712 0.035(4) 0.033(4) 0.037(4) -0.011(3) -0.007(3) -0.002(3)
C714 0.045(5) 0.045(5) 0.049(5) -0.021(4) 0.009(4) -0.005(4)
C3 0.078(6) 0.044(5) 0.026(4) -0.013(4) -0.008(4) 0.007(4)
C734 0.039(4) 0.027(4) 0.056(5) -0.004(3) -0.017(4) -0.007(3)
C1 0.052(5) 0.043(5) 0.048(5) -0.018(4) -0.032(4) 0.002(4)

loop_
_atom_site_label
_atom_site_type_symbol
_atom_site_fract_x
_atom_site_fract_y
_atom_site_fract_z
_atom_site_U_iso_or_equiv
_atom_site_thermal_displace_type
_atom_site_occupancy
_atom_site_calc_flag
_atom_site_refinement_flags
Rh1 Rh 0.41863(5) 0.38150(4) 0.25559(3) 0.0190(2) Uani 1 d .
Rh2 Rh 0.26562(5) 0.57275(4) 0.22096(3) 0.0203(2) Uani 1 d .
Br1 Br 0.12940(8) 0.74962(5) 0.18765(4) 0.0327(2) Uani 1 d .
Br2 Br 0.02577(8) 0.49568(6) 0.29284(5) 0.0376(2) Uani 1 d .
P7 P 0.5445(2) 0.22140(12) 0.27316(10) 0.0225(4) Uani 1 d .
P4 P 0.4758(2) 0.64227(13) 0.16377(11) 0.0255(4) Uani 1 d .
P2 P 0.2317(2) 0.51371(13) 0.10818(10) 0.0245(4) Uani 1 d .
P3 P 0.6231(2) 0.46486(13) 0.22899(11) 0.0241(4) Uani 1 d .
P6 P 0.2680(2) 0.60852(13) 0.34679(11) 0.0269(4) Uani 1 d .
P1 P 0.2833(2) 0.31507(13) 0.18422(11) 0.0268(4) Uani 1 d .
P5 P 0.3199(2) 0.39502(13) 0.38935(10) 0.0261(4) Uani 1 d .
F12 F 0.3575(5) 0.2287(3) 0.1295(3) 0.0414(11) Uani 1 d .
F11 F 0.1434(5) 0.2539(3) 0.2280(3) 0.0426(11) Uani 1 d .
F32 F 0.6843(4) 0.4794(3) 0.3060(2) 0.0357(9) Uani 1 d .
F52 F 0.1793(5) 0.3394(3) 0.4434(3) 0.0439(11) Uani 1 d .
F62 F 0.3870(5) 0.6801(3) 0.3551(3) 0.0490(12) Uani 1 d .
F22 F 0.0897(5) 0.5594(3) 0.0791(3) 0.0385(10) Uani 1 d .
F42 F 0.4865(5) 0.7525(3) 0.1828(3) 0.0439(11) Uani 1 d .
F61 F 0.1309(5) 0.6747(3) 0.3884(3) 0.0450(11) Uani 1 d .
N1 N 0.2103(6) 0.3911(4) 0.1135(3) 0.0277(13) Uani 1 d .
C736 C 0.2879(7) 0.1198(5) 0.3500(4) 0.0278(15) Uani 1 d .
H73A H 0.2691(7) 0.1710(5) 0.3846(4) 0.033 Uiso 1 calc R
F41 F 0.5142(5) 0.6680(4) 0.0690(3) 0.0450(11) Uani 1 d .
F31 F 0.7756(4) 0.4222(3) 0.1785(3) 0.0356(9) Uani 1 d .
F51 F 0.4201(5) 0.3554(3) 0.4512(2) 0.0437(11) Uani 1 d .
N3 N 0.2754(7) 0.5132(4) 0.4189(3) 0.0297(13) Uani 1 d .
C721 C 0.6384(7) 0.1995(5) 0.3582(4) 0.0255(14) Uani 1 d .
F21 F 0.3421(5) 0.5394(3) 0.0241(2) 0.0425(10) Uani 1 d .
N2 N 0.6295(6) 0.5874(4) 0.1846(3) 0.0266(12) Uani 1 d .
C733 C 0.3378(9) -0.0309(6) 0.2473(5) 0.044(2) Uani 1 d .
H73B H 0.3541(9) -0.0806(6) 0.2114(5) 0.053 Uiso 1 calc R
C715 C 0.9093(9) 0.0768(6) 0.1347(6) 0.050(2) Uani 1 d .
H71A H 0.9797(9) 0.0243(6) 0.1435(6) 0.059 Uiso 1 calc R
C723 C 0.8505(8) 0.2272(6) 0.4105(5) 0.036(2) Uani 1 d .
H72A H 0.9424(8) 0.2546(6) 0.4028(5) 0.043 Uiso 1 calc R
C722 C 0.7744(7) 0.2418(5) 0.3482(4) 0.030(2) Uani 1 d .
H72B H 0.8149(7) 0.2804(5) 0.2991(4) 0.036 Uiso 1 calc R
C713 C 0.8117(10) 0.2022(6) 0.0437(5) 0.043(2) Uani 1 d .
H71B H 0.8159(10) 0.2341(6) -0.0092(5) 0.051 Uiso 1 calc R
C2 C 0.7669(8) 0.6452(6) 0.1695(5) 0.035(2) Uani 1 d .
H2A H 0.8452(8) 0.6004(6) 0.1854(5) 0.052 Uiso 1 calc R
H2B H 0.7474(8) 0.7023(6) 0.2010(5) 0.052 Uiso 1 calc R
H2C H 0.7963(8) 0.6699(6) 0.1124(5) 0.052 Uiso 1 calc R
C725 C 0.6530(9) 0.1295(6) 0.4951(4) 0.037(2) Uani 1 d .
H72C H 0.6118(9) 0.0919(6) 0.5447(4) 0.045 Uiso 1 calc R
C716 C 0.7988(9) 0.1064(6) 0.2020(5) 0.041(2) Uani 1 d .
H71C H 0.7948(9) 0.0733(6) 0.2546(5) 0.049 Uiso 1 calc R
C726 C 0.5788(8) 0.1435(5) 0.4319(4) 0.032(2) Uani 1 d .
H72D H 0.4879(8) 0.1148(5) 0.4393(4) 0.038 Uiso 1 calc R
C732 C 0.4430(8) 0.0402(5) 0.2392(5) 0.034(2) Uani 1 d .
H73C H 0.5309(8) 0.0360(5) 0.1994(5) 0.041 Uiso 1 calc R
C731 C 0.4186(7) 0.1178(5) 0.2900(4) 0.0256(14) Uani 1 d .
C711 C 0.6949(7) 0.1871(5) 0.1875(4) 0.0271(15) Uani 1 d .
C735 C 0.1843(8) 0.0459(5) 0.3594(5) 0.035(2) Uani 1 d .
H73D H 0.0981(8) 0.0475(5) 0.4006(5) 0.042 Uiso 1 calc R
C724 C 0.7890(9) 0.1719(6) 0.4838(5) 0.040(2) Uani 1 d .
H72E H 0.8388(9) 0.1628(6) 0.5261(5) 0.048 Uiso 1 calc R
C712 C 0.7021(8) 0.2343(6) 0.1082(4) 0.035(2) Uani 1 d .
H71D H 0.6332(8) 0.2873(6) 0.0982(4) 0.042 Uiso 1 calc R
C714 C 0.9147(9) 0.1233(6) 0.0577(5) 0.048(2) Uani 1 d .
H71E H 0.9876(9) 0.1021(6) 0.0142(5) 0.058 Uiso 1 calc R
C3 C 0.2387(11) 0.5297(7) 0.5076(5) 0.050(2) Uani 1 d .
H3A H 0.2493(11) 0.4652(7) 0.5404(5) 0.075 Uiso 1 calc R
H3B H 0.1384(11) 0.5576(7) 0.5226(5) 0.075 Uiso 1 calc R
H3C H 0.3051(11) 0.5766(7) 0.5165(5) 0.075 Uiso 1 calc R
C734 C 0.2096(9) -0.0291(6) 0.3077(5) 0.039(2) Uani 1 d .
H73E H 0.1405(9) -0.0782(6) 0.3135(5) 0.047 Uiso 1 calc R
C1 C 0.1247(9) 0.3471(6) 0.0638(5) 0.043(2) Uani 1 d .
H1A H 0.1267(9) 0.2737(6) 0.0768(5) 0.065 Uiso 1 calc R
H1B H 0.1684(9) 0.3642(6) 0.0067(5) 0.065 Uiso 1 calc R
H1C H 0.0239(9) 0.3748(6) 0.0758(5) 0.065 Uiso 1 calc R
Cl1S Cl -0.1533(6) -0.1213(5) 0.4299(3) 0.0478(15) Uiso 0.50 d P
Cl2S Cl -0.3274(5) -0.1481(4) 0.3100(3) 0.0429(9) Uiso 0.50 d P
Cl2' Cl -0.3411(12) -0.1929(9) 0.3362(7) 0.132(3) Uiso 0.50 d P
Cl1' Cl -0.1733(7) -0.0922(5) 0.4187(4) 0.056(2) Uiso 0.50 d P
C1S C -0.1895(11) -0.2037(8) 0.3687(6) 0.058(2) Uiso 1 d .
Cl3S Cl 1.3679(6) 0.0558(4) -0.0252(4) 0.152(2) Uiso 1 d .
C2S C 1.5209(33) 0.0581(21) -0.0077(18) 0.098(8) Uiso 0.50 d P

loop_
_atom_type_symbol
_atom_type_description
_atom_type_scat_dispersion_real
_atom_type_scat_dispersion_imag
_atom_type_scat_source
C C 0.0033 0.0016 'International Tables Vol C Tables 4.2.6.8 and 6.1.1.4'
H H 0.0000 0.0000 'International Tables Vol C Tables 4.2.6.8 and 6.1.1.4'
N N 0.0061 0.0033 'International Tables Vol C Tables 4.2.6.8 and 6.1.1.4'
F F 0.0171 0.0103 'International Tables Vol C Tables 4.2.6.8 and 6.1.1.4'
P P 0.1023 0.0942 'International Tables Vol C Tables 4.2.6.8 and 6.1.1.4'
Br Br -0.2901 2.4595 'International Tables Vol C Tables 4.2.6.8 and 6.1.1.4'
Rh Rh -1.1178 0.9187 'International Tables Vol C Tables 4.2.6.8 and 6.1.1.4'
Cl Cl 0.1484 0.1585 'International Tables Vol C Tables 4.2.6.8 and 6.1.1.4'

loop_
_geom_angle_atom_site_label_1
_geom_angle_atom_site_label_2
_geom_angle_atom_site_label_3
_geom_angle
_geom_angle_site_symmetry_1
_geom_angle_site_symmetry_3
P3 Rh1 P1 137.10(7) . .
P3 Rh1 P5 103.79(7) . .
P1 Rh1 P5 118.33(7) . .
P3 Rh1 P7 93.17(6) . .
P1 Rh1 P7 89.53(6) . .
P5 Rh1 P7 97.16(6) . .
P3 Rh1 Rh2 87.62(5) . .
P1 Rh1 Rh2 86.72(5) . .
P5 Rh1 Rh2 87.18(5) . .
P7 Rh1 Rh2 175.26(5) . .
P4 Rh2 P6 93.79(7) . .
P4 Rh2 P2 96.78(7) . .
P6 Rh2 P2 168.73(7) . .
P4 Rh2 Br2 177.26(5) . .
P6 Rh2 Br2 83.46(5) . .
P2 Rh2 Br2 85.96(5) . .
P4 Rh2 Br1 88.38(5) . .
P6 Rh2 Br1 91.85(5) . .
P2 Rh2 Br1 92.32(5) . .
Br2 Rh2 Br1 91.60(3) . .
P4 Rh2 Rh1 90.64(5) . .
P6 Rh2 Rh1 88.35(5) . .
P2 Rh2 Rh1 87.66(5) . .
Br2 Rh2 Rh1 89.38(3) . .
Br1 Rh2 Rh1 179.01(3) . .
C731 P7 C721 105.8(3) . .
C731 P7 C711 104.0(3) . .
C721 P7 C711 101.4(3) . .
C731 P7 Rh1 111.0(2) . .
C721 P7 Rh1 116.4(2) . .
C711 P7 Rh1 116.8(2) . .
F42 P4 F41 96.0(3) . .
F42 P4 N2 100.5(3) . .
F41 P4 N2 104.2(3) . .
F42 P4 Rh2 115.4(2) . .
F41 P4 Rh2 117.7(2) . .
N2 P4 Rh2 119.4(2) . .
F22 P2 F21 95.8(3) . .
F22 P2 N1 100.5(3) . .
F21 P2 N1 104.3(3) . .
F22 P2 Rh2 115.1(2) . .
F21 P2 Rh2 120.0(2) . .
N1 P2 Rh2 117.4(2) . .
F31 P3 F32 95.1(2) . .
F31 P3 N2 98.1(3) . .
F32 P3 N2 98.1(3) . .
F31 P3 Rh1 122.8(2) . .
F32 P3 Rh1 115.5(2) . .
N2 P3 Rh1 121.6(2) . .
F61 P6 F62 96.2(3) . .
F61 P6 N3 101.4(3) . .
F62 P6 N3 103.6(3) . .
F61 P6 Rh2 115.2(2) . .
F62 P6 Rh2 118.2(2) . .
N3 P6 Rh2 118.8(2) . .
F11 P1 F12 94.5(3) . .
F11 P1 N1 98.7(3) . .
F12 P1 N1 97.7(3) . .
F11 P1 Rh1 121.4(2) . .
F12 P1 Rh1 118.8(2) . .
N1 P1 Rh1 120.2(2) . .
F51 P5 F52 93.8(3) . .
F51 P5 N3 97.2(3) . .
F52 P5 N3 98.5(3) . .
F51 P5 Rh1 117.2(2) . .
F52 P5 Rh1 125.6(2) . .
N3 P5 Rh1 118.4(2) . .
C1 N1 P2 123.6(5) . .
C1 N1 P1 120.5(5) . .
P2 N1 P1 115.8(3) . .
C731 C736 C735 120.9(6) . .
C3 N3 P6 121.6(5) . .
C3 N3 P5 121.3(5) . .
P6 N3 P5 117.0(3) . .
C726 C721 C722 118.8(6) . .
C726 C721 P7 122.6(5) . .
C722 C721 P7 118.6(5) . .
C2 N2 P4 121.5(4) . .
C2 N2 P3 121.5(4) . .
P4 N2 P3 116.9(3) . .
C734 C733 C732 120.8(7) . .
C714 C715 C716 121.4(8) . .
C724 C723 C722 119.5(7) . .
C723 C722 C721 121.0(7) . .
C714 C713 C712 120.4(8) . .
C724 C725 C726 119.6(7) . .
C711 C716 C715 118.3(7) . .
C721 C726 C725 120.7(7) . .
C733 C732 C731 120.7(7) . .
C736 C731 C732 118.0(6) . .
C736 C731 P7 120.1(5) . .
C732 C731 P7 121.7(5) . .
C712 C711 C716 119.7(6) . .
C712 C711 P7 121.4(5) . .
C716 C711 P7 118.7(5) . .
C734 C735 C736 120.0(7) . .
C723 C724 C725 120.4(7) . .
C713 C712 C711 120.2(7) . .
C715 C714 C713 120.0(7) . .
C733 C734 C735 119.5(7) . .
Cl2' Cl2S C1S 60.2(10) . .
Cl2S Cl2' C1S 98.1(12) . .
Cl2' C1S Cl1S 122.3(7) . .
Cl2' C1S Cl1' 110.7(7) . .
Cl1S C1S Cl1' 14.1(3) . .
Cl2' C1S Cl2S 21.7(4) . .
Cl1S C1S Cl2S 112.6(6) . .
Cl1' C1S Cl2S 98.9(5) . .
C2S Cl3S C2S 55.1(17) . 2_855
Cl3S C2S C2S 72.7(21) . 2_855
Cl3S C2S Cl3S 124.9(17) . 2_855
C2S C2S Cl3S 52.1(17) 2_855 2_855

loop_
_geom_bond_atom_site_label_1
_geom_bond_atom_site_label_2
_geom_bond_distance
_geom_bond_site_symmetry_2
Rh1 P3 2.202(2) .
Rh1 P1 2.238(2) .
Rh1 P5 2.259(2) .
Rh1 P7 2.335(2) .
Rh1 Rh2 2.8383(9) .
Rh2 P4 2.184(2) .
Rh2 P6 2.249(2) .
Rh2 P2 2.254(2) .
Rh2 Br2 2.5020(11) .
Rh2 Br1 2.6066(10) .
P7 C731 1.825(7) .
P7 C721 1.832(7) .
P7 C711 1.835(7) .
P4 F42 1.545(4) .
P4 F41 1.556(4) .
P4 N2 1.634(6) .
P2 F22 1.559(4) .
P2 F21 1.560(4) .
P2 N1 1.630(6) .
P3 F31 1.571(4) .
P3 F32 1.581(4) .
P3 N2 1.684(5) .
P6 F61 1.555(4) .
P6 F62 1.557(5) .
P6 N3 1.636(6) .
P1 F11 1.567(4) .
P1 F12 1.571(4) .
P1 N1 1.684(5) .
P5 F51 1.570(4) .
P5 F52 1.583(5) .
P5 N3 1.685(6) .
N1 C1 1.486(8) .
C736 C731 1.388(10) .
C736 C735 1.396(10) .
N3 C3 1.502(9) .
C721 C726 1.380(10) .
C721 C722 1.390(10) .
N2 C2 1.496(8) .
C733 C734 1.375(11) .
C733 C732 1.383(10) .
C715 C714 1.356(13) .
C715 C716 1.414(11) .
C723 C724 1.375(11) .
C723 C722 1.388(10) .
C713 C714 1.384(12) .
C713 C712 1.389(11) .
C725 C724 1.388(11) .
C725 C726 1.390(10) .
C716 C711 1.407(10) .
C732 C731 1.392(9) .
C711 C712 1.391(10) .
C735 C734 1.375(11) .
Cl1S C1S 1.703(11) .
Cl2S Cl2' 0.690(11) .
Cl2S C1S 1.845(10) .
Cl2' C1S 1.617(14) .
Cl1' C1S 1.825(11) .
Cl3S C2S 1.52(3) .
Cl3S C2S 1.84(3) 2_855
C2S C2S 1.58(5) 2_855
C2S Cl3S 1.84(3) 2_855
